data_2020566
loop_
_publ_author_name
'Kumara, Tholappanavara H. Suresha'
'Nagendrappa, Gopalpur'
'Chandrika, Nanjappa'
'Sowmya, Haliwana B. V.'
'Kaur, Manpreet'
'Jasinski, Jerry P.'
'Glidewell, Christopher'

_publ_section_title
;
 Reactions between arylhydrazinium chlorides and
 2-chloroquinoline-3-carbaldehydes: molecular and supramolecular
 structures of a hydrazone, a
 4,9-dihydro-1<i>H</i>-pyrazolo[3,4-<i>b</i>]quinoline and two
 1<i>H</i>-pyrazolo[3,4-<i>b</i>]quinolines
;
_journal_coeditor_code SK3635
_journal_issue 9
_journal_name_full 'Acta Crystallographica Section C'
_journal_page_first
;
;
_journal_paper_doi 10.1107/S205322961601278X
_journal_volume 72
_journal_year 2016
_chemical_formula_iupac 'C17 H14 Cl N3'
_chemical_formula_moiety 'C17 H14 Cl N3'
_chemical_formula_sum 'C17 H14 Cl N3'
_chemical_formula_weight 295.76
_chemical_name_systematic (<i>E</i>)-1-[(2-Chloroquinolin-3-yl)methylidene]-2-(4-methylphenyl)hydrazine
_space_group_crystal_system orthorhombic
_space_group_IT_number 61
_space_group_name_Hall '-P 2ac 2ab'
_space_group_name_H-M_alt 'P b c a'
_symmetry_space_group_name_Hall '-P 2ac 2ab'
_symmetry_space_group_name_H-M 'P b c a'
_atom_sites_solution_hydrogens mixed
_audit_creation_method SHELXL-2014
_cell_angle_alpha 90
_cell_angle_beta 90
_cell_angle_gamma 90
_cell_formula_units_Z 8
_cell_length_a 14.730(6)
_cell_length_b 12.413(5)
_cell_length_c 16.464(5)
_cell_measurement_reflns_used 3572
_cell_measurement_temperature 296(2)
_cell_measurement_theta_max 27.997
_cell_measurement_theta_min 2.474
_cell_volume 3010(2)
_computing_cell_refinement
;
CrysAlis PRO (Agilent, 2014)
;
_computing_data_collection
;
CrysAlis PRO (Agilent, 2014)
;
_computing_data_reduction
;
CrysAlis PRO (Agilent, 2014)
;
_computing_molecular_graphics
;
PLATON (Spek, 2009)
;
_computing_publication_material
;
SHELXL2014 (Sheldrick, 2015) and PLATON (Spek, 2009)
;
_computing_structure_refinement
;
SHELXL2014 (Sheldrick, 2015)
;
_computing_structure_solution
;
SHELXS97 (Sheldrick, 2008)
;
_diffrn_ambient_temperature 296(2)
_diffrn_detector_area_resol_mean 16.0416
_diffrn_measured_fraction_theta_full 1.000
_diffrn_measured_fraction_theta_max 0.999
_diffrn_measurement_device_type 'Agilent Xcalibur Eos Gemini'
_diffrn_measurement_method '\f and \w scans'
_diffrn_radiation_type MoK\a
_diffrn_radiation_wavelength 0.71073
_diffrn_reflns_av_R_equivalents 0.0799
_diffrn_reflns_limit_h_max 19
_diffrn_reflns_limit_h_min -19
_diffrn_reflns_limit_k_max 16
_diffrn_reflns_limit_k_min -16
_diffrn_reflns_limit_l_max 21
_diffrn_reflns_limit_l_min -20
_diffrn_reflns_number 59891
_diffrn_reflns_theta_full 25.242
_diffrn_reflns_theta_max 27.545
_diffrn_reflns_theta_min 2.474
_diffrn_standards_interval_count 0
_diffrn_standards_interval_time 0
_diffrn_standards_number 0
_exptl_absorpt_coefficient_mu 0.250
_exptl_absorpt_correction_T_max 0.966
_exptl_absorpt_correction_T_min 0.901
_exptl_absorpt_correction_type multi-scan
_exptl_absorpt_process_details
;
(CrysAlis PRO; Agilent, 2014)
;
_exptl_crystal_colour colourless
_exptl_crystal_density_diffrn 1.305
_exptl_crystal_description block
_exptl_crystal_F_000 1232
_exptl_crystal_size_max 0.280
_exptl_crystal_size_mid 0.220
_exptl_crystal_size_min 0.140
_refine_diff_density_max 0.182
_refine_diff_density_min -0.219
_refine_ls_extinction_method none
_refine_ls_goodness_of_fit_ref 1.015
_refine_ls_hydrogen_treatment mixed
_refine_ls_matrix_type full
_refine_ls_number_parameters 194
_refine_ls_number_reflns 3467
_refine_ls_number_restraints 0
_refine_ls_restrained_S_all 1.015
_refine_ls_R_factor_all 0.0841
_refine_ls_R_factor_gt 0.0427
_refine_ls_shift/su_max 0.000
_refine_ls_shift/su_mean 0.000
_refine_ls_structure_factor_coef Fsqd
_refine_ls_weighting_details 'w=1/[\s^2^(Fo^2^)+(0.0574P)^2^+0.5907P] where P=(Fo^2^+2Fc^2^)/3'
_refine_ls_weighting_scheme calc
_refine_ls_wR_factor_gt 0.1071
_refine_ls_wR_factor_ref 0.1252
_reflns_number_gt 2200
_reflns_number_total 3467
_reflns_threshold_expression 'I > 2\s(I)'
_cod_data_source_file sk3635sup1.cif
_cod_data_source_block I
_cod_database_code 2020566
_shelx_space_group_comment
;
The symmetry employed for this shelxl refinement is uniquely defined
by the following loop, which should always be used as a source of
symmetry information in preference to the above space-group names.
They are only intended as comments.
;
_shelx_estimated_absorpt_t_min 0.933
_shelx_estimated_absorpt_t_max 0.966
_shelxl_version_number 2.014

loop_
_space_group_symop_operation_xyz
'x, y, z'
'x+1/2, -y+1/2, -z'
'-x, y+1/2, -z+1/2'
'-x+1/2, -y, z+1/2'
'-x, -y, -z'
'-x-1/2, y-1/2, z'
'x, -y-1/2, z-1/2'
'x-1/2, y, -z-1/2'

loop_
_atom_site_type_symbol
_atom_site_label
_atom_site_fract_x
_atom_site_fract_y
_atom_site_fract_z
_atom_site_U_iso_or_equiv
_atom_site_adp_type
_atom_site_calc_flag
_atom_site_occupancy
N N1 0.31620(11) 0.44493(11) 0.28740(10) 0.0500(4) Uani d 1
N N2 0.31793(12) 0.54330(13) 0.32296(11) 0.0590(5) Uani d 1
H H2 0.3735(16) 0.5762(17) 0.3265(13) 0.071 Uiso d 1
N N11 0.48200(10) 0.14748(11) 0.17393(9) 0.0454(4) Uani d 1
C C12 0.47319(11) 0.23884(14) 0.21195(10) 0.0415(4) Uani d 1
Cl Cl12 0.57326(3) 0.28779(4) 0.25668(4) 0.0642(2) Uani d 1
C C13 0.39251(12) 0.30123(13) 0.22095(11) 0.0409(4) Uani d 1
C C14 0.31606(11) 0.25532(15) 0.18813(11) 0.0467(4) Uani d 1
H H14 0.2608 0.2911 0.1926 0.056 Uiso calc 1
C C14A 0.31925(12) 0.15503(14) 0.14768(11) 0.0439(4) Uani d 1
C C15 0.24215(14) 0.10411(17) 0.11263(13) 0.0597(5) Uani d 1
H H15 0.1852 0.1356 0.1180 0.072 Uiso calc 1
C C16 0.25104(16) 0.00923(19) 0.07104(14) 0.0678(6) Uani d 1
H H16 0.2001 -0.0235 0.0486 0.081 Uiso calc 1
C C17 0.33652(17) -0.03884(17) 0.06209(14) 0.0690(6) Uani d 1
H H17 0.3419 -0.1025 0.0327 0.083 Uiso calc 1
C C18 0.41181(15) 0.00635(16) 0.09589(12) 0.0594(5) Uani d 1
H H18 0.4680 -0.0269 0.0899 0.071 Uiso calc 1
C C18A 0.40476(12) 0.10393(14) 0.14009(11) 0.0433(4) Uani d 1
C C19 0.39167(13) 0.40638(14) 0.26179(12) 0.0488(5) Uani d 1
H H19 0.4454 0.4446 0.2690 0.059 Uiso calc 1
C C21 0.23925(14) 0.58540(14) 0.35853(11) 0.0490(5) Uani d 1
C C22 0.24187(15) 0.68640(14) 0.39531(12) 0.0545(5) Uani d 1
H H22 0.2953 0.7263 0.3947 0.065 Uiso calc 1
C C23 0.16556(16) 0.72756(16) 0.43267(12) 0.0598(6) Uani d 1
H H23 0.1687 0.7951 0.4569 0.072 Uiso calc 1
C C24 0.08422(15) 0.67110(17) 0.43515(12) 0.0586(5) Uani d 1
C C25 0.08211(15) 0.57136(18) 0.39657(14) 0.0666(6) Uani d 1
H H25 0.0282 0.5324 0.3960 0.080 Uiso calc 1
C C26 0.15815(14) 0.52843(17) 0.35900(13) 0.0618(6) Uani d 1
H H26 0.1548 0.4613 0.3341 0.074 Uiso calc 1
C C27 0.00103(19) 0.7156(2) 0.47776(15) 0.0857(8) Uani d 1
H H27A -0.0435 0.7361 0.4381 0.128 Uiso calc 1
H H27B 0.0179 0.7775 0.5093 0.128 Uiso calc 1
H H27C -0.0240 0.6615 0.5129 0.128 Uiso calc 1

loop_
_atom_site_aniso_label
_atom_site_aniso_U_11
_atom_site_aniso_U_22
_atom_site_aniso_U_33
_atom_site_aniso_U_12
_atom_site_aniso_U_13
_atom_site_aniso_U_23
N1 0.0590(10) 0.0375(8) 0.0535(10) 0.0021(7) 0.0000(8) -0.0056(7)
N2 0.0590(11) 0.0435(9) 0.0743(12) -0.0056(8) 0.0049(9) -0.0131(8)
N11 0.0442(8) 0.0450(8) 0.0470(9) 0.0061(7) -0.0026(7) 0.0002(7)
C12 0.0383(9) 0.0457(9) 0.0405(10) -0.0012(8) -0.0003(8) 0.0044(8)
Cl12 0.0432(3) 0.0641(3) 0.0854(4) -0.0046(2) -0.0134(3) -0.0079(3)
C13 0.0401(9) 0.0402(9) 0.0424(10) -0.0001(7) 0.0031(8) 0.0017(7)
C14 0.0375(9) 0.0496(10) 0.0528(11) 0.0032(8) 0.0031(8) -0.0038(9)
C14A 0.0436(10) 0.0459(9) 0.0421(10) -0.0020(8) -0.0009(8) -0.0004(8)
C15 0.0478(11) 0.0647(13) 0.0666(14) -0.0034(10) -0.0078(10) -0.0095(11)
C16 0.0715(14) 0.0648(13) 0.0670(14) -0.0135(11) -0.0206(12) -0.0095(11)
C17 0.0873(17) 0.0510(12) 0.0687(15) 0.0074(11) -0.0220(13) -0.0150(11)
C18 0.0676(13) 0.0510(11) 0.0596(13) 0.0149(10) -0.0103(10) -0.0097(9)
C18A 0.0508(10) 0.0415(9) 0.0375(10) 0.0037(8) -0.0033(8) 0.0032(7)
C19 0.0484(10) 0.0401(9) 0.0577(12) -0.0035(8) 0.0012(9) -0.0033(8)
C21 0.0602(12) 0.0395(9) 0.0473(11) 0.0030(9) -0.0037(9) -0.0025(8)
C22 0.0719(14) 0.0401(10) 0.0514(12) -0.0015(9) -0.0058(11) -0.0017(8)
C23 0.0868(16) 0.0446(11) 0.0480(12) 0.0131(11) -0.0084(11) -0.0062(9)
C24 0.0683(14) 0.0605(12) 0.0469(12) 0.0191(11) -0.0123(10) -0.0080(10)
C25 0.0563(13) 0.0713(14) 0.0721(15) 0.0055(11) -0.0098(11) -0.0204(12)
C26 0.0645(13) 0.0493(11) 0.0716(15) 0.0005(10) -0.0060(11) -0.0208(11)
C27 0.0830(17) 0.0969(18) 0.0771(16) 0.0300(14) -0.0036(14) -0.0244(14)

loop_
_atom_type_symbol
_atom_type_description
_atom_type_scat_dispersion_real
_atom_type_scat_dispersion_imag
_atom_type_scat_source
C C 0.0033 0.0016 'International Tables Vol C Tables 4.2.6.8 and 6.1.1.4'
H H 0.0000 0.0000 'International Tables Vol C Tables 4.2.6.8 and 6.1.1.4'
N N 0.0061 0.0033 'International Tables Vol C Tables 4.2.6.8 and 6.1.1.4'
Cl Cl 0.1484 0.1585 'International Tables Vol C Tables 4.2.6.8 and 6.1.1.4'

loop_
_geom_angle_atom_site_label_1
_geom_angle_atom_site_label_2
_geom_angle_atom_site_label_3
_geom_angle
C19 N1 N2 117.54(16)
N1 N2 C21 120.12(16)
N1 N2 H2 116.5(14)
C21 N2 H2 123.1(14)
C12 N11 C18A 117.00(15)
N11 C12 C13 127.30(16)
N11 C12 Cl12 114.79(13)
C13 C12 Cl12 117.90(14)
C14 C13 C12 114.65(15)
C14 C13 C19 122.85(16)
C12 C13 C19 122.50(16)
C13 C14 C14A 121.61(16)
C13 C14 H14 119.2
C14A C14 H14 119.2
C14 C14A C18A 117.78(16)
C14 C14A C15 123.81(17)
C18A C14A C15 118.39(17)
C16 C15 C14A 120.6(2)
C16 C15 H15 119.7
C14A C15 H15 119.7
C15 C16 C17 120.3(2)
C15 C16 H16 119.8
C17 C16 H16 119.8
C18 C17 C16 120.9(2)
C18 C17 H17 119.6
C16 C17 H17 119.6
C17 C18 C18A 120.2(2)
C17 C18 H18 119.9
C18A C18 H18 119.9
N11 C18A C14A 121.56(16)
N11 C18A C18 118.87(17)
C14A C18A C18 119.57(17)
N1 C19 C13 119.33(17)
N1 C19 H19 120.3
C13 C19 H19 120.3
C26 C21 C22 118.68(19)
C26 C21 N2 121.65(17)
C22 C21 N2 119.67(18)
C23 C22 C21 120.3(2)
C23 C22 H22 119.8
C21 C22 H22 119.8
C22 C23 C24 121.95(19)
C22 C23 H23 119.0
C24 C23 H23 119.0
C23 C24 C25 117.1(2)
C23 C24 C27 121.8(2)
C25 C24 C27 121.1(2)
C26 C25 C24 121.8(2)
C26 C25 H25 119.1
C24 C25 H25 119.1
C25 C26 C21 120.14(19)
C25 C26 H26 119.9
C21 C26 H26 119.9
C24 C27 H27A 109.5
C24 C27 H27B 109.5
H27A C27 H27B 109.5
C24 C27 H27C 109.5
H27A C27 H27C 109.5
H27B C27 H27C 109.5

loop_
_geom_bond_atom_site_label_1
_geom_bond_atom_site_label_2
_geom_bond_distance
N1 C19 1.282(2)
N1 N2 1.354(2)
N2 C21 1.400(3)
N2 H2 0.92(2)
N11 C12 1.302(2)
N11 C18A 1.377(2)
C12 C13 1.426(2)
C12 Cl12 1.7562(18)
C13 C14 1.373(2)
C13 C19 1.468(2)
C14 C14A 1.413(3)
C14 H14 0.9300
C14A C18A 1.416(2)
C14A C15 1.422(3)
C15 C16 1.369(3)
C15 H15 0.9300
C16 C17 1.401(3)
C16 H16 0.9300
C17 C18 1.362(3)
C17 H17 0.9300
C18 C18A 1.417(3)
C18 H18 0.9300
C19 H19 0.9300
C21 C26 1.388(3)
C21 C22 1.393(3)
C22 C23 1.379(3)
C22 H22 0.9300
C23 C24 1.389(3)
C23 H23 0.9300
C24 C25 1.392(3)
C24 C27 1.516(3)
C25 C26 1.386(3)
C25 H25 0.9300
C26 H26 0.9300
C27 H27A 0.9600
C27 H27B 0.9600
C27 H27C 0.9600

loop_
_geom_hbond_atom_site_label_D
_geom_hbond_atom_site_label_H
_geom_hbond_atom_site_label_A
_geom_hbond_site_symmetry_A
_geom_hbond_distance_DH
_geom_hbond_distance_HA
_geom_hbond_distance_DA
_geom_hbond_angle_DHA
_geom_hbond_publ_flag
N2 H2 N11 3_655 0.92(2) 2.31(2) 3.219(3) 175(2) no
C16 H16 Cg1 7_564 0.93 2.88 3.596(3) 133 no

loop_
_geom_torsion_atom_site_label_1
_geom_torsion_atom_site_label_2
_geom_torsion_atom_site_label_3
_geom_torsion_atom_site_label_4
_geom_torsion
C19 N1 N2 C21 -174.32(18)
C18A N11 C12 C13 -1.8(3)
C18A N11 C12 Cl12 177.92(12)
N11 C12 C13 C14 3.0(3)
Cl12 C12 C13 C14 -176.74(13)
N11 C12 C13 C19 -176.76(17)
Cl12 C12 C13 C19 3.5(2)
C12 C13 C14 C14A -1.1(3)
C19 C13 C14 C14A 178.65(17)
C13 C14 C14A C18A -1.6(3)
C13 C14 C14A C15 -179.96(18)
C14 C14A C15 C16 176.95(19)
C18A C14A C15 C16 -1.4(3)
C14A C15 C16 C17 -0.3(3)
C15 C16 C17 C18 1.4(4)
C16 C17 C18 C18A -0.7(3)
C12 N11 C18A C14A -1.3(2)
C12 N11 C18A C18 177.97(17)
C14 C14A C18A N11 2.9(3)
C15 C14A C18A N11 -178.66(17)
C14 C14A C18A C18 -176.37(17)
C15 C14A C18A C18 2.1(3)
C17 C18 C18A N11 179.69(19)
C17 C18 C18A C14A -1.1(3)
N2 N1 C19 C13 -178.42(16)
C14 C13 C19 N1 19.0(3)
C12 C13 C19 N1 -161.31(17)
N1 N2 C21 C26 0.4(3)
N1 N2 C21 C22 179.67(17)
C26 C21 C22 C23 1.2(3)
N2 C21 C22 C23 -178.11(18)
C21 C22 C23 C24 0.0(3)
C22 C23 C24 C25 -1.4(3)
C22 C23 C24 C27 178.73(19)
C23 C24 C25 C26 1.6(3)
C27 C24 C25 C26 -178.5(2)
C24 C25 C26 C21 -0.5(3)
C22 C21 C26 C25 -0.9(3)
N2 C21 C26 C25 178.4(2)

_cod_database_fobs_code 2020566
